data_7205354
loop_
_publ_author_name
'Santos, Paulo F.'
'Reis, Lucinda V.'
'Almeida, Paulo'
'Lynch, Daniel E.'

_publ_section_title
;
 Crystal structures of a benzoselenazole-derived squarylium cyanine dye
 and three derivatives substituted at the central squaric ring
;
_journal_issue 5
_journal_name_full CrystEngComm
_journal_page_first 1333
_journal_paper_doi 10.1039/c0ce00420k
_journal_volume 13
_journal_year 2011
_chemical_formula_moiety 'C33 H40 N3 O Se2, C F3 O3 S, H2 O'
_chemical_formula_sum 'C34 H42 F3 N3 O5 S Se2'
_chemical_formula_weight 819.70
_chemical_name_common
;
3-Hexyl-2-(3-(3-hexyl-3H-benzoselenazol-2-ylidenemethyl)-2-
methylamino-4-oxocyclobut-2-enylidenemethyl)benzoselenazol-3-ium
trifluoromethanesulfonate hydrate
;
_chemical_name_systematic
;
3-Hexyl-2-[3-(3-hexyl-3H-benzoselenazol-2-ylidenemethyl)-2-methylamino-4-
oxocyclobut-2-enylidenemethyl]benzoselenazol-3-ium trifluoromethanesulfonate
hydrate
;
_space_group_IT_number 2
_symmetry_cell_setting triclinic
_symmetry_space_group_name_Hall '-P 1'
_symmetry_space_group_name_H-M 'P -1'
_atom_sites_solution_hydrogens geom
_atom_sites_solution_primary direct
_atom_sites_solution_secondary difmap
_audit_creation_method SHELXL-97
_cell_angle_alpha 109.0220(10)
_cell_angle_beta 98.479(2)
_cell_angle_gamma 116.8880(10)
_cell_formula_units_Z 2
_cell_length_a 12.8136(3)
_cell_length_b 13.1269(4)
_cell_length_c 13.1817(4)
_cell_measurement_reflns_used 7828
_cell_measurement_temperature 120(2)
_cell_measurement_theta_max 27.48
_cell_measurement_theta_min 2.91
_cell_volume 1751.49(9)
_computing_cell_refinement 'DENZO (Otwinowski & Minor, 1997) and COLLECT'
_computing_data_collection 'COLLECT (Hooft, 1998)'
_computing_data_reduction 'DENZO and COLLECT'
_computing_publication_material SHELXL97
_computing_structure_refinement 'SHELXL97 (Sheldrick, 1997)'
_computing_structure_solution 'SHELXS97 (Sheldrick, 1997)'
_diffrn_ambient_temperature 120(2)
_diffrn_detector_area_resol_mean 9.091
_diffrn_measured_fraction_theta_full 0.997
_diffrn_measured_fraction_theta_max 0.997
_diffrn_measurement_device_type 'Bruker-Nonius 95mm CCD camera on \k-goniostat'
_diffrn_measurement_method '\f & \w scans'
_diffrn_radiation_monochromator '10 cm confocal mirrors'
_diffrn_radiation_source 'Bruker Nonius FR591 rotating anode'
_diffrn_radiation_type MoK\a
_diffrn_radiation_wavelength 0.71073
_diffrn_reflns_av_R_equivalents 0.0535
_diffrn_reflns_av_sigmaI/netI 0.0536
_diffrn_reflns_limit_h_max 15
_diffrn_reflns_limit_h_min -15
_diffrn_reflns_limit_k_max 16
_diffrn_reflns_limit_k_min -16
_diffrn_reflns_limit_l_max 16
_diffrn_reflns_limit_l_min -16
_diffrn_reflns_number 26283
_diffrn_reflns_theta_full 26.00
_diffrn_reflns_theta_max 26.00
_diffrn_reflns_theta_min 3.00
_diffrn_standards_number 0
_exptl_absorpt_coefficient_mu 2.232
_exptl_absorpt_correction_T_max 0.936
_exptl_absorpt_correction_T_min 0.745
_exptl_absorpt_correction_type multi-scan
_exptl_absorpt_process_details '(SADABS; Sheldrick, 2003)'
_exptl_crystal_colour Blue
_exptl_crystal_density_diffrn 1.554
_exptl_crystal_density_method 'not measured'
_exptl_crystal_description Plate
_exptl_crystal_F_000 836
_exptl_crystal_size_max 0.14
_exptl_crystal_size_mid 0.12
_exptl_crystal_size_min 0.03
_refine_diff_density_max 0.616
_refine_diff_density_min -0.464
_refine_diff_density_rms 0.103
_refine_ls_extinction_method none
_refine_ls_goodness_of_fit_ref 1.063
_refine_ls_hydrogen_treatment mixed
_refine_ls_matrix_type full
_refine_ls_number_parameters 496
_refine_ls_number_reflns 6861
_refine_ls_number_restraints 72
_refine_ls_restrained_S_all 1.081
_refine_ls_R_factor_all 0.0740
_refine_ls_R_factor_gt 0.0524
_refine_ls_shift/su_max 0.000
_refine_ls_shift/su_mean 0.000
_refine_ls_structure_factor_coef Fsqd
_refine_ls_weighting_details 'w=1/[\s^2^(Fo^2^)+(0.0000P)^2^+7.7040P] where P=(Fo^2^+2Fc^2^)/3'
_refine_ls_weighting_scheme calc
_refine_ls_wR_factor_gt 0.0998
_refine_ls_wR_factor_ref 0.1124
_reflns_number_gt 5491
_reflns_number_total 6861
_reflns_threshold_expression I>2\s(I)
_cod_data_source_file C0CE00420K.TXT
_cod_data_source_block 6
_cod_depositor_comments
;
The following automatic conversions were performed:
'_symmetry_cell_setting' value 'Triclinic' changed to 'triclinic'
according to '/home/saulius/struct/CIF-dictionaries/cif_core.dic'
dictionary named 'cif_core.dic' version 2.4.1 from
2010-06-29.

'_exptl_absorpt_correction_type' value 'Multi-scan' changed
to 'multi-scan' according to
'/home/saulius/struct/CIF-dictionaries/cif_core.dic' dictionary named
'cif_core.dic' version 2.4.1 from 2010-06-29.

Automatic conversion script
Id: cif_fix_enum 1555 2011-01-17 13:19:09Z saulius 
;
_cod_database_code 7205354

loop_
_symmetry_equiv_pos_as_xyz
'x, y, z'
'-x, -y, -z'

loop_
_atom_site_label
_atom_site_type_symbol
_atom_site_fract_x
_atom_site_fract_y
_atom_site_fract_z
_atom_site_U_iso_or_equiv
_atom_site_adp_type
_atom_site_occupancy
_atom_site_symmetry_multiplicity
_atom_site_calc_flag
_atom_site_refinement_flags
_atom_site_disorder_assembly
_atom_site_disorder_group
Se1 Se 0.48665(4) 0.15483(4) -0.02814(4) 0.02186(12) Uani 1 1 d . . .
Se2 Se -0.05512(4) -0.15465(4) -0.20566(4) 0.02684(13) Uani 1 1 d . . .
O1 O 0.2139(3) -0.0040(3) -0.0798(3) 0.0311(8) Uani 1 1 d . . .
N1 N 0.6536(3) 0.1970(3) 0.1563(3) 0.0223(8) Uani 1 1 d . . .
N2 N -0.2199(3) -0.2610(3) -0.1094(3) 0.0263(8) Uani 1 1 d . . .
N3 N 0.2293(3) -0.0499(4) 0.2504(3) 0.0290(9) Uani 1 1 d . . .
H31 H 0.3046 -0.0136 0.2992 0.036 Uiso 1 1 calc R . .
C1 C 0.1234(5) -0.1183(6) 0.2813(4) 0.0418(13) Uani 1 1 d . . .
H11 H 0.0747 -0.0781 0.2867 0.052 Uiso 1 1 calc R . .
H12 H 0.1536 -0.1157 0.3554 0.052 Uiso 1 1 calc R . .
H13 H 0.0706 -0.2072 0.2227 0.052 Uiso 1 1 calc R . .
C2 C 0.5283(4) 0.1437(4) 0.1090(4) 0.0207(9) Uani 1 1 d . . .
C3 C 0.7185(4) 0.2894(4) -0.0709(4) 0.0285(10) Uani 1 1 d . . .
H3 H 0.6720 0.2797 -0.1403 0.036 Uiso 1 1 calc R . .
C4 C 0.8486(4) 0.3521(4) -0.0345(4) 0.0297(11) Uani 1 1 d . . .
H4 H 0.8911 0.3852 -0.0803 0.037 Uiso 1 1 calc R . .
C5 C 0.9172(4) 0.3672(4) 0.0669(4) 0.0308(11) Uani 1 1 d . . .
H5 H 1.0057 0.4119 0.0906 0.038 Uiso 1 1 calc R . .
C6 C 0.8570(4) 0.3172(4) 0.1340(4) 0.0270(10) Uani 1 1 d . . .
H6 H 0.9037 0.3262 0.2029 0.034 Uiso 1 1 calc R . .
C7 C 0.7267(4) 0.2534(4) 0.0988(4) 0.0210(9) Uani 1 1 d . . .
C8 C 0.6597(4) 0.2419(4) -0.0023(4) 0.0231(9) Uani 1 1 d . . .
C9 C 0.4443(4) 0.0887(4) 0.1594(4) 0.0232(9) Uani 1 1 d . . .
H9 H 0.4785 0.0963 0.2324 0.029 Uiso 1 1 calc R . .
C10 C 0.3158(4) 0.0242(4) 0.1129(4) 0.0235(9) Uani 1 1 d . . .
C11 C 0.2201(4) -0.0387(4) 0.1540(4) 0.0243(10) Uani 1 1 d . . .
C12 C 0.1208(4) -0.0822(4) 0.0539(4) 0.0229(9) Uani 1 1 d . . .
C13 C 0.2159(4) -0.0171(4) 0.0081(4) 0.0235(10) Uani 1 1 d . . .
C14 C -0.0087(4) -0.1563(4) 0.0179(4) 0.0230(9) Uani 1 1 d . . .
H14 H -0.0425 -0.1854 0.0695 0.029 Uiso 1 1 calc R . .
C15 C -0.0937(4) -0.1926(4) -0.0836(4) 0.0239(10) Uani 1 1 d . . .
C16 C -0.2919(5) -0.2596(5) -0.3872(4) 0.0353(12) Uani 1 1 d . . .
H16 H -0.2467 -0.2229 -0.4299 0.044 Uiso 1 1 calc R . .
C17 C -0.4210(5) -0.3302(5) -0.4276(5) 0.0401(13) Uani 1 1 d . . .
H17 H -0.4654 -0.3420 -0.4991 0.050 Uiso 1 1 calc R . .
C18 C -0.4864(5) -0.3837(5) -0.3657(5) 0.0374(12) Uani 1 1 d . . .
H18 H -0.5751 -0.4337 -0.3965 0.047 Uiso 1 1 calc R . .
C19 C -0.4257(4) -0.3661(5) -0.2600(4) 0.0338(12) Uani 1 1 d . . .
H19 H -0.4714 -0.4030 -0.2178 0.042 Uiso 1 1 calc R . .
C20 C -0.2956(4) -0.2926(4) -0.2168(4) 0.0256(10) Uani 1 1 d . . .
C21 C -0.2306(4) -0.2442(4) -0.2826(4) 0.0278(10) Uani 1 1 d . . .
C22 C 0.7109(4) 0.1937(4) 0.2596(4) 0.0234(9) Uani 1 1 d . . .
H221 H 0.7843 0.1880 0.2535 0.029 Uiso 1 1 calc R . .
H222 H 0.6500 0.1166 0.2644 0.029 Uiso 1 1 calc R . .
C23 C 0.7516(4) 0.3111(4) 0.3681(4) 0.0253(10) Uani 1 1 d . . .
H231 H 0.8042 0.3885 0.3594 0.032 Uiso 1 1 calc R . .
H232 H 0.6768 0.3112 0.3792 0.032 Uiso 1 1 calc R . .
C24 C 0.8246(4) 0.3158(4) 0.4733(4) 0.0298(11) Uani 1 1 d . . .
H241 H 0.8948 0.3077 0.4591 0.037 Uiso 1 1 calc R . .
H242 H 0.7693 0.2419 0.4854 0.037 Uiso 1 1 calc R . .
C25 C 0.8766(4) 0.4389(5) 0.5828(4) 0.0330(11) Uani 1 1 d . . .
H251 H 0.9340 0.4409 0.6437 0.041 Uiso 1 1 calc R . .
H252 H 0.9269 0.5123 0.5679 0.041 Uiso 1 1 calc R . .
C26 C 0.7819(5) 0.4575(5) 0.6278(4) 0.0416(13) Uani 1 1 d . . .
H261 H 0.8255 0.5436 0.6928 0.052 Uiso 1 1 calc R . .
H262 H 0.7228 0.4536 0.5669 0.052 Uiso 1 1 calc R . .
C27 C 0.7097(7) 0.3610(7) 0.6666(6) 0.081(3) Uani 1 1 d . . .
H271 H 0.6553 0.3827 0.7008 0.101 Uiso 1 1 calc R . .
H272 H 0.7677 0.3605 0.7236 0.101 Uiso 1 1 calc R . .
H273 H 0.6588 0.2764 0.6008 0.101 Uiso 1 1 calc R . .
C28 C -0.2753(4) -0.2988(4) -0.0282(4) 0.0271(10) Uani 1 1 d . . .
H281 H -0.3539 -0.2999 -0.0386 0.034 Uiso 1 1 calc R . .
H282 H -0.2174 -0.2344 0.0508 0.034 Uiso 1 1 calc R . .
C29 C -0.3031(4) -0.4304(4) -0.0427(4) 0.0304(11) Uani 1 1 d . . .
H291 H -0.3735 -0.4970 -0.1152 0.038 Uiso 1 1 calc R . .
H292 H -0.2291 -0.4354 -0.0477 0.038 Uiso 1 1 calc R . .
C30 C -0.3360(4) -0.4564(4) 0.0565(4) 0.0306(11) Uani 1 1 d . . .
H301 H -0.3869 -0.5497 0.0300 0.038 Uiso 1 1 calc R . .
H302 H -0.3878 -0.4217 0.0793 0.038 Uiso 1 1 calc R . .
C31 C -0.2215(4) -0.3980(5) 0.1616(4) 0.0318(11) Uani 1 1 d . . .
H311 H -0.1696 -0.4324 0.1386 0.040 Uiso 1 1 calc R . .
H312 H -0.1709 -0.3046 0.1882 0.040 Uiso 1 1 calc R . .
C32 C -0.2535(5) -0.4239(5) 0.2605(5) 0.0354(12) Uani 1 1 d . . .
H321 H -0.2975 -0.5169 0.2363 0.044 Uiso 1 1 calc R . .
H322 H -0.3112 -0.3962 0.2794 0.044 Uiso 1 1 calc R . .
C33 C -0.1396(5) -0.3561(5) 0.3673(5) 0.0434(13) Uani 1 1 d . . .
H331 H -0.0973 -0.2638 0.3937 0.054 Uiso 1 1 calc R . .
H332 H -0.0821 -0.3835 0.3495 0.054 Uiso 1 1 calc R . .
H333 H -0.1657 -0.3775 0.4276 0.054 Uiso 1 1 calc R . .
S1 S 0.37647(13) 0.14860(13) 0.65851(12) 0.0375(3) Uani 1 1 d . . .
F1 F 0.1550(7) 0.0971(8) 0.5928(8) 0.053(2) Uani 0.50 1 d PU . .
F2 F 0.1270(8) 0.0179(11) 0.5479(8) 0.080(3) Uani 0.50 1 d PU . .
F3 F 0.1654(8) -0.0595(8) 0.5898(9) 0.069(3) Uani 0.50 1 d PU . .
F4 F 0.1832(8) -0.0465(8) 0.6621(9) 0.059(2) Uani 0.50 1 d PU . .
F5 F 0.2068(12) 0.0904(13) 0.7491(10) 0.074(3) Uani 0.50 1 d PU . .
F6 F 0.1843(11) 0.1212(9) 0.7270(10) 0.061(3) Uani 0.50 1 d PU . .
O2 O 0.3747(9) 0.1173(12) 0.5452(8) 0.068(3) Uani 0.50 1 d PU . .
O3 O 0.3782(9) 0.0511(10) 0.5679(9) 0.066(3) Uani 0.50 1 d PU . .
O4 O 0.4387(7) 0.1024(9) 0.7166(8) 0.049(2) Uani 0.50 1 d PU . .
O5 O 0.4418(9) 0.1924(13) 0.7695(9) 0.085(3) Uani 0.50 1 d PU . .
O6 O 0.4249(9) 0.2802(9) 0.7264(12) 0.084(3) Uani 0.50 1 d PU . .
O7 O 0.3751(10) 0.2412(10) 0.6253(10) 0.067(3) Uani 0.50 1 d PU . .
C34 C 0.2172(5) 0.0608(5) 0.6486(4) 0.0344(12) Uani 1 1 d . . .
O1W O 0.4812(4) 0.0598(4) 0.3940(3) 0.0441(10) Uani 1 1 d . . .
H1W H 0.512(6) 0.014(6) 0.387(5) 0.055 Uiso 1 1 d . . .
H2W H 0.468(6) 0.073(6) 0.457(6) 0.055 Uiso 1 1 d . . .

loop_
_atom_site_aniso_label
_atom_site_aniso_U_11
_atom_site_aniso_U_22
_atom_site_aniso_U_33
_atom_site_aniso_U_23
_atom_site_aniso_U_13
_atom_site_aniso_U_12
Se1 0.0181(2) 0.0195(2) 0.0241(2) 0.00878(19) 0.00517(18) 0.00848(18)
Se2 0.0242(2) 0.0236(2) 0.0283(3) 0.0102(2) 0.00684(19) 0.0112(2)
O1 0.0216(17) 0.0350(19) 0.0325(19) 0.0180(16) 0.0083(14) 0.0104(15)
N1 0.0185(18) 0.0189(18) 0.025(2) 0.0083(16) 0.0058(15) 0.0078(15)
N2 0.0221(19) 0.0213(19) 0.029(2) 0.0058(17) 0.0063(16) 0.0113(16)
N3 0.0213(19) 0.034(2) 0.025(2) 0.0118(18) 0.0074(16) 0.0114(18)
C1 0.033(3) 0.061(4) 0.026(3) 0.023(3) 0.013(2) 0.018(3)
C2 0.016(2) 0.017(2) 0.022(2) 0.0043(18) 0.0025(17) 0.0083(17)
C3 0.031(3) 0.022(2) 0.031(3) 0.010(2) 0.010(2) 0.015(2)
C4 0.029(3) 0.024(2) 0.037(3) 0.014(2) 0.018(2) 0.013(2)
C5 0.019(2) 0.020(2) 0.047(3) 0.010(2) 0.010(2) 0.0085(19)
C6 0.020(2) 0.022(2) 0.030(3) 0.007(2) 0.0034(19) 0.0098(19)
C7 0.021(2) 0.017(2) 0.025(2) 0.0074(18) 0.0090(18) 0.0109(18)
C8 0.022(2) 0.013(2) 0.027(2) 0.0058(18) 0.0070(19) 0.0067(18)
C9 0.019(2) 0.020(2) 0.025(2) 0.0093(19) 0.0047(18) 0.0076(18)
C10 0.024(2) 0.019(2) 0.028(2) 0.0080(19) 0.0097(19) 0.0140(19)
C11 0.023(2) 0.020(2) 0.026(2) 0.0059(19) 0.0080(19) 0.0117(19)
C12 0.021(2) 0.019(2) 0.024(2) 0.0077(19) 0.0071(18) 0.0082(18)
C13 0.017(2) 0.019(2) 0.027(2) 0.0065(19) 0.0051(18) 0.0073(18)
C14 0.018(2) 0.020(2) 0.026(2) 0.0084(19) 0.0070(18) 0.0081(18)
C15 0.020(2) 0.019(2) 0.030(2) 0.0075(19) 0.0078(19) 0.0110(19)
C16 0.042(3) 0.025(3) 0.034(3) 0.009(2) 0.004(2) 0.020(2)
C17 0.037(3) 0.033(3) 0.037(3) 0.006(2) -0.006(2) 0.020(2)
C18 0.028(3) 0.029(3) 0.046(3) 0.007(2) 0.000(2) 0.019(2)
C19 0.025(2) 0.028(3) 0.041(3) 0.007(2) 0.008(2) 0.015(2)
C20 0.023(2) 0.018(2) 0.031(3) 0.005(2) 0.0046(19) 0.0122(19)
C21 0.024(2) 0.019(2) 0.035(3) 0.006(2) 0.002(2) 0.014(2)
C22 0.017(2) 0.021(2) 0.028(2) 0.0080(19) 0.0025(18) 0.0107(18)
C23 0.023(2) 0.024(2) 0.028(2) 0.009(2) 0.0078(19) 0.013(2)
C24 0.025(2) 0.029(3) 0.031(3) 0.008(2) 0.006(2) 0.015(2)
C25 0.028(3) 0.031(3) 0.025(3) 0.005(2) 0.004(2) 0.013(2)
C26 0.044(3) 0.048(3) 0.025(3) 0.005(2) 0.004(2) 0.028(3)
C27 0.067(5) 0.064(5) 0.055(4) 0.006(4) 0.038(4) 0.001(4)
C28 0.017(2) 0.028(2) 0.032(3) 0.010(2) 0.0078(19) 0.0107(19)
C29 0.022(2) 0.024(2) 0.039(3) 0.010(2) 0.009(2) 0.012(2)
C30 0.024(2) 0.022(2) 0.045(3) 0.014(2) 0.012(2) 0.011(2)
C31 0.025(2) 0.031(3) 0.045(3) 0.019(2) 0.016(2) 0.015(2)
C32 0.033(3) 0.031(3) 0.050(3) 0.020(3) 0.017(2) 0.021(2)
C33 0.044(3) 0.046(3) 0.047(3) 0.023(3) 0.011(3) 0.029(3)
S1 0.0437(8) 0.0433(8) 0.0367(7) 0.0215(6) 0.0193(6) 0.0275(7)
F1 0.036(4) 0.055(4) 0.075(6) 0.036(4) 0.013(4) 0.027(4)
F2 0.053(5) 0.114(7) 0.055(5) 0.037(5) 0.006(4) 0.036(5)
F3 0.053(4) 0.033(4) 0.099(6) 0.013(5) 0.020(5) 0.019(3)
F4 0.054(4) 0.044(4) 0.091(6) 0.036(5) 0.033(5) 0.028(3)
F5 0.068(5) 0.115(8) 0.053(5) 0.039(5) 0.036(4) 0.054(5)
F6 0.073(6) 0.045(4) 0.071(7) 0.017(4) 0.051(5) 0.036(4)
O2 0.056(5) 0.113(7) 0.048(5) 0.048(5) 0.032(4) 0.044(5)
O3 0.067(5) 0.067(6) 0.082(6) 0.032(5) 0.050(5) 0.044(5)
O4 0.041(4) 0.064(5) 0.060(5) 0.038(4) 0.016(4) 0.034(4)
O5 0.045(5) 0.118(8) 0.059(6) 0.052(6) 0.009(4) 0.014(5)
O6 0.047(5) 0.043(5) 0.129(8) 0.006(5) 0.019(5) 0.026(4)
O7 0.081(6) 0.066(5) 0.091(6) 0.059(5) 0.050(5) 0.044(5)
C34 0.052(3) 0.039(3) 0.027(3) 0.019(2) 0.018(2) 0.032(3)
O1W 0.047(2) 0.055(3) 0.029(2) 0.016(2) 0.0073(18) 0.029(2)

loop_
_atom_type_symbol
_atom_type_description
_atom_type_scat_dispersion_real
_atom_type_scat_dispersion_imag
_atom_type_scat_source
C C 0.0033 0.0016 'International Tables Vol C Tables 4.2.6.8 and 6.1.1.4'
H H 0.0000 0.0000 'International Tables Vol C Tables 4.2.6.8 and 6.1.1.4'
F F 0.0171 0.0103 'International Tables Vol C Tables 4.2.6.8 and 6.1.1.4'
N N 0.0061 0.0033 'International Tables Vol C Tables 4.2.6.8 and 6.1.1.4'
O O 0.0106 0.0060 'International Tables Vol C Tables 4.2.6.8 and 6.1.1.4'
S S 0.1246 0.1234 'International Tables Vol C Tables 4.2.6.8 and 6.1.1.4'
Se Se -0.0929 2.2259 'International Tables Vol C Tables 4.2.6.8 and 6.1.1.4'

loop_
_geom_angle_atom_site_label_1
_geom_angle_atom_site_label_2
_geom_angle_atom_site_label_3
_geom_angle
_geom_angle_site_symmetry_1
_geom_angle_site_symmetry_3
_geom_angle_publ_flag
C2 Se1 C8 86.34(18) . . ?
C15 Se2 C21 86.7(2) . . ?
C2 N1 C7 115.8(4) . . ?
C2 N1 C22 123.4(4) . . ?
C7 N1 C22 120.7(3) . . ?
C15 N2 C20 117.3(4) . . ?
C15 N2 C28 121.9(4) . . ?
C20 N2 C28 120.8(4) . . ?
C11 N3 C1 124.5(4) . . ?
C11 N3 H31 117.7 . . ?
C1 N3 H31 117.7 . . ?
N3 C1 H11 109.5 . . ?
N3 C1 H12 109.5 . . ?
H11 C1 H12 109.5 . . ?
N3 C1 H13 109.5 . . ?
H11 C1 H13 109.5 . . ?
H12 C1 H13 109.5 . . ?
N1 C2 C9 122.3(4) . . ?
N1 C2 Se1 112.0(3) . . ?
C9 C2 Se1 125.7(3) . . ?
C8 C3 C4 117.7(4) . . ?
C8 C3 H3 121.2 . . ?
C4 C3 H3 121.2 . . ?
C5 C4 C3 121.5(4) . . ?
C5 C4 H4 119.3 . . ?
C3 C4 H4 119.3 . . ?
C6 C5 C4 120.3(4) . . ?
C6 C5 H5 119.9 . . ?
C4 C5 H5 119.9 . . ?
C5 C6 C7 119.2(4) . . ?
C5 C6 H6 120.4 . . ?
C7 C6 H6 120.4 . . ?
N1 C7 C6 125.6(4) . . ?
N1 C7 C8 114.9(4) . . ?
C6 C7 C8 119.5(4) . . ?
C3 C8 C7 121.8(4) . . ?
C3 C8 Se1 127.3(4) . . ?
C7 C8 Se1 110.9(3) . . ?
C10 C9 C2 126.0(4) . . ?
C10 C9 H9 117.0 . . ?
C2 C9 H9 117.0 . . ?
C9 C10 C11 131.4(4) . . ?
C9 C10 C13 140.4(4) . . ?
C11 C10 C13 88.2(3) . . ?
N3 C11 C12 136.2(4) . . ?
N3 C11 C10 130.0(4) . . ?
C12 C11 C10 93.8(4) . . ?
N3 C11 C13 177.0(4) . . ?
C10 C11 C13 47.0(3) . . ?
C14 C12 C11 134.3(4) . . ?
C14 C12 C13 137.3(4) . . ?
C11 C12 C13 88.4(3) . . ?
O1 C13 C12 135.5(4) . . ?
O1 C13 C10 134.9(4) . . ?
C12 C13 C10 89.6(3) . . ?
O1 C13 C11 179.7(4) . . ?
C15 C14 C12 127.7(4) . . ?
C15 C14 H14 116.2 . . ?
C12 C14 H14 116.2 . . ?
N2 C15 C14 123.5(4) . . ?
N2 C15 Se2 110.5(3) . . ?
C14 C15 Se2 126.0(3) . . ?
C21 C16 C17 117.7(5) . . ?
C21 C16 H16 121.2 . . ?
C17 C16 H16 121.2 . . ?
C18 C17 C16 121.1(5) . . ?
C18 C17 H17 119.5 . . ?
C16 C17 H17 119.5 . . ?
C17 C18 C19 121.4(5) . . ?
C17 C18 H18 119.3 . . ?
C19 C18 H18 119.3 . . ?
C18 C19 C20 118.3(5) . . ?
C18 C19 H19 120.9 . . ?
C20 C19 H19 120.9 . . ?
C16 C21 C20 121.7(4) . . ?
C16 C21 Se2 127.6(4) . . ?
C20 C21 Se2 110.6(3) . . ?
C21 C20 C19 119.7(4) . . ?
C21 C20 N2 114.7(4) . . ?
C19 C20 N2 125.6(4) . . ?
N1 C22 C23 112.1(3) . . ?
N1 C22 H221 109.2 . . ?
C23 C22 H221 109.2 . . ?
N1 C22 H222 109.2 . . ?
C23 C22 H222 109.2 . . ?
H221 C22 H222 107.9 . . ?
C24 C23 C22 112.1(4) . . ?
C24 C23 H231 109.2 . . ?
C22 C23 H231 109.2 . . ?
C24 C23 H232 109.2 . . ?
C22 C23 H232 109.2 . . ?
H231 C23 H232 107.9 . . ?
C23 C24 C25 113.4(4) . . ?
C23 C24 H241 108.9 . . ?
C25 C24 H241 108.9 . . ?
C23 C24 H242 108.9 . . ?
C25 C24 H242 108.9 . . ?
H241 C24 H242 107.7 . . ?
C26 C25 C24 116.3(4) . . ?
C26 C25 H251 108.2 . . ?
C24 C25 H251 108.2 . . ?
C26 C25 H252 108.2 . . ?
C24 C25 H252 108.2 . . ?
H251 C25 H252 107.4 . . ?
C27 C26 C25 113.6(5) . . ?
C27 C26 H261 108.9 . . ?
C25 C26 H261 108.9 . . ?
C27 C26 H262 108.9 . . ?
C25 C26 H262 108.9 . . ?
H261 C26 H262 107.7 . . ?
C26 C27 H271 109.5 . . ?
C26 C27 H272 109.5 . . ?
H271 C27 H272 109.5 . . ?
C26 C27 H273 109.5 . . ?
H271 C27 H273 109.5 . . ?
H272 C27 H273 109.5 . . ?
N2 C28 C29 113.0(4) . . ?
N2 C28 H281 109.0 . . ?
C29 C28 H281 109.0 . . ?
N2 C28 H282 109.0 . . ?
C29 C28 H282 109.0 . . ?
H281 C28 H282 107.8 . . ?
C30 C29 C28 112.0(4) . . ?
C30 C29 H291 109.2 . . ?
C28 C29 H291 109.2 . . ?
C30 C29 H292 109.2 . . ?
C28 C29 H292 109.2 . . ?
H291 C29 H292 107.9 . . ?
C29 C30 C31 113.5(4) . . ?
C29 C30 H301 108.9 . . ?
C31 C30 H301 108.9 . . ?
C29 C30 H302 108.9 . . ?
C31 C30 H302 108.9 . . ?
H301 C30 H302 107.7 . . ?
C32 C31 C30 113.9(4) . . ?
C32 C31 H311 108.8 . . ?
C30 C31 H311 108.8 . . ?
C32 C31 H312 108.8 . . ?
C30 C31 H312 108.8 . . ?
H311 C31 H312 107.7 . . ?
C31 C32 C33 113.2(4) . . ?
C31 C32 H321 108.9 . . ?
C33 C32 H321 108.9 . . ?
C31 C32 H322 108.9 . . ?
C33 C32 H322 108.9 . . ?
H321 C32 H322 107.8 . . ?
C32 C33 H331 109.5 . . ?
C32 C33 H332 109.5 . . ?
H331 C33 H332 109.5 . . ?
C32 C33 H333 109.5 . . ?
H331 C33 H333 109.5 . . ?
H332 C33 H333 109.5 . . ?
O2 S1 O4 112.3(6) . . ?
O2 S1 O6 114.3(8) . . ?
O6 S1 O4 111.0(7) . . ?
O5 S1 O3 120.9(8) . . ?
O7 S1 O3 111.8(6) . . ?
O5 S1 O7 116.2(8) . . ?
O2 S1 C34 106.2(4) . . ?
O3 S1 C34 99.9(4) . . ?
O4 S1 C34 104.7(4) . . ?
O5 S1 C34 103.5(4) . . ?
O6 S1 C34 107.5(4) . . ?
O7 S1 C34 99.9(4) . . ?
F3 C34 F1 106.9(7) . . ?
F5 C34 F1 106.2(7) . . ?
F3 C34 F5 112.5(9) . . ?
F4 C34 F2 103.0(7) . . ?
F6 C34 F2 102.6(8) . . ?
F6 C34 F4 101.3(7) . . ?
F1 C34 S1 107.1(5) . . ?
F2 C34 S1 117.0(5) . . ?
F3 C34 S1 112.3(5) . . ?
F4 C34 S1 114.7(5) . . ?
F5 C34 S1 111.4(7) . . ?
F6 C34 S1 116.1(6) . . ?
H1W O1W H2W 107(6) . . ?

loop_
_geom_bond_atom_site_label_1
_geom_bond_atom_site_label_2
_geom_bond_distance
_geom_bond_site_symmetry_2
_geom_bond_publ_flag
Se1 C2 1.879(4) . ?
Se1 C8 1.890(4) . ?
Se2 C15 1.902(5) . ?
Se2 C21 1.904(4) . ?
O1 C13 1.224(5) . ?
N1 C2 1.365(5) . ?
N1 C7 1.395(5) . ?
N1 C22 1.471(5) . ?
N2 C15 1.365(5) . ?
N2 C20 1.401(6) . ?
N2 C28 1.465(6) . ?
N3 C11 1.321(6) . ?
N3 C1 1.454(6) . ?
N3 H31 0.88 . ?
C1 H11 0.98 . ?
C1 H12 0.98 . ?
C1 H13 0.98 . ?
C2 C9 1.393(6) . ?
C3 C8 1.384(6) . ?
C3 C4 1.398(6) . ?
C3 H3 0.95 . ?
C4 C5 1.387(7) . ?
C4 H4 0.95 . ?
C5 C6 1.388(7) . ?
C5 H5 0.95 . ?
C6 C7 1.399(6) . ?
C6 H6 0.95 . ?
C7 C8 1.397(6) . ?
C9 C10 1.380(6) . ?
C9 H9 0.95 . ?
C10 C11 1.432(6) . ?
C10 C13 1.484(6) . ?
C11 C12 1.429(6) . ?
C11 C13 2.029(7) . ?
C12 C14 1.391(6) . ?
C12 C13 1.480(6) . ?
C14 C15 1.374(6) . ?
C14 H14 0.95 . ?
C16 C21 1.384(7) . ?
C16 C17 1.383(7) . ?
C16 H16 0.95 . ?
C17 C18 1.379(8) . ?
C17 H17 0.95 . ?
C18 C19 1.381(7) . ?
C18 H18 0.95 . ?
C19 C20 1.393(6) . ?
C19 H19 0.95 . ?
C21 C20 1.394(7) . ?
C22 C23 1.519(6) . ?
C22 H221 0.99 . ?
C22 H222 0.99 . ?
C23 C24 1.521(6) . ?
C23 H231 0.99 . ?
C23 H232 0.99 . ?
C24 C25 1.536(6) . ?
C24 H241 0.99 . ?
C24 H242 0.99 . ?
C25 C26 1.508(7) . ?
C25 H251 0.99 . ?
C25 H252 0.99 . ?
C26 C27 1.491(9) . ?
C26 H261 0.99 . ?
C26 H262 0.99 . ?
C27 H271 0.98 . ?
C27 H272 0.98 . ?
C27 H273 0.98 . ?
C28 C29 1.535(6) . ?
C28 H281 0.99 . ?
C28 H282 0.99 . ?
C29 C30 1.526(7) . ?
C29 H291 0.99 . ?
C29 H292 0.99 . ?
C30 C31 1.533(7) . ?
C30 H301 0.99 . ?
C30 H302 0.99 . ?
C31 C32 1.518(7) . ?
C31 H311 0.99 . ?
C31 H312 0.99 . ?
C32 C33 1.519(7) . ?
C32 H321 0.99 . ?
C32 H322 0.99 . ?
C33 H331 0.98 . ?
C33 H332 0.98 . ?
C33 H333 0.98 . ?
S1 O5 1.352(10) . ?
S1 O2 1.409(9) . ?
S1 O7 1.426(9) . ?
S1 O6 1.424(9) . ?
S1 O3 1.450(9) . ?
S1 O4 1.466(8) . ?
S1 C34 1.790(6) . ?
F1 C34 1.342(9) . ?
F2 C34 1.374(10) . ?
F3 C34 1.279(10) . ?
F4 C34 1.356(10) . ?
F5 C34 1.299(13) . ?
F6 C34 1.332(12) . ?
O1W H1W 0.85(6) . ?
O1W H2W 0.84(6) . ?

loop_
_geom_hbond_atom_site_label_D
_geom_hbond_atom_site_label_H
_geom_hbond_atom_site_label_A
_geom_hbond_distance_DH
_geom_hbond_distance_HA
_geom_hbond_distance_DA
_geom_hbond_angle_DHA
_geom_hbond_site_symmetry_A
N3 H31 O1W 0.88 2.00 2.880(5) 173.0 .
O1W H1W O4 0.85(6) 2.09(6) 2.847(10) 149(6) 2_656
O1W H1W O3 0.85(6) 2.06(6) 2.862(11) 159(6) 2_656
O1W H2W O2 0.84(6) 1.93(6) 2.675(10) 146(6) .
O1W H2W O3 0.84(6) 2.01(7) 2.817(11) 160(6) .
O1W H2W S1 0.84(6) 3.12(6) 3.932(4) 164(5) .

loop_
_geom_torsion_atom_site_label_1
_geom_torsion_atom_site_label_2
_geom_torsion_atom_site_label_3
_geom_torsion_atom_site_label_4
_geom_torsion
_geom_torsion_site_symmetry_1
_geom_torsion_site_symmetry_2
_geom_torsion_site_symmetry_3
_geom_torsion_site_symmetry_4
_geom_torsion_publ_flag
C7 N1 C2 C9 -177.2(4) . . . . ?
C22 N1 C2 C9 4.4(6) . . . . ?
C7 N1 C2 Se1 2.7(5) . . . . ?
C22 N1 C2 Se1 -175.7(3) . . . . ?
C8 Se1 C2 N1 -1.4(3) . . . . ?
C8 Se1 C2 C9 178.5(4) . . . . ?
C8 C3 C4 C5 -0.3(7) . . . . ?
C3 C4 C5 C6 1.4(7) . . . . ?
C4 C5 C6 C7 -1.0(7) . . . . ?
C2 N1 C7 C6 177.7(4) . . . . ?
C22 N1 C7 C6 -3.9(6) . . . . ?
C2 N1 C7 C8 -2.8(5) . . . . ?
C22 N1 C7 C8 175.6(4) . . . . ?
C5 C6 C7 N1 179.1(4) . . . . ?
C5 C6 C7 C8 -0.5(6) . . . . ?
C4 C3 C8 C7 -1.2(6) . . . . ?
C4 C3 C8 Se1 179.4(3) . . . . ?
N1 C7 C8 C3 -178.0(4) . . . . ?
C6 C7 C8 C3 1.6(6) . . . . ?
N1 C7 C8 Se1 1.5(5) . . . . ?
C6 C7 C8 Se1 -178.9(3) . . . . ?
C2 Se1 C8 C3 179.4(4) . . . . ?
C2 Se1 C8 C7 -0.1(3) . . . . ?
N1 C2 C9 C10 -174.6(4) . . . . ?
Se1 C2 C9 C10 5.6(7) . . . . ?
C2 C9 C10 C11 178.2(4) . . . . ?
C2 C9 C10 C13 1.5(9) . . . . ?
C1 N3 C11 C12 -1.2(9) . . . . ?
C1 N3 C11 C10 -179.3(5) . . . . ?
C9 C10 C11 N3 1.5(8) . . . . ?
C13 C10 C11 N3 179.5(5) . . . . ?
C9 C10 C11 C12 -177.1(5) . . . . ?
C13 C10 C11 C12 0.8(3) . . . . ?
C9 C10 C11 C13 -177.9(6) . . . . ?
N3 C11 C12 C14 -0.5(9) . . . . ?
C10 C11 C12 C14 178.0(5) . . . . ?
C13 C11 C12 C14 178.8(7) . . . . ?
N3 C11 C12 C13 -179.4(5) . . . . ?
C10 C11 C12 C13 -0.8(3) . . . . ?
C14 C12 C13 O1 1.1(10) . . . . ?
C11 C12 C13 O1 179.9(6) . . . . ?
C14 C12 C13 C10 -178.0(5) . . . . ?
C11 C12 C13 C10 0.8(3) . . . . ?
C14 C12 C13 C11 -178.8(7) . . . . ?
C9 C10 C13 O1 -2.3(10) . . . . ?
C11 C10 C13 O1 -179.9(5) . . . . ?
C9 C10 C13 C12 176.8(6) . . . . ?
C11 C10 C13 C12 -0.8(3) . . . . ?
C9 C10 C13 C11 177.6(7) . . . . ?
C10 C11 C13 C12 178.9(5) . . . . ?
C12 C11 C13 C10 -178.9(5) . . . . ?
C11 C12 C14 C15 -178.8(5) . . . . ?
C13 C12 C14 C15 -0.6(9) . . . . ?
C20 N2 C15 C14 -179.3(4) . . . . ?
C28 N2 C15 C14 1.7(6) . . . . ?
C20 N2 C15 Se2 1.4(5) . . . . ?
C28 N2 C15 Se2 -177.7(3) . . . . ?
C12 C14 C15 N2 -176.9(4) . . . . ?
C12 C14 C15 Se2 2.3(7) . . . . ?
C21 Se2 C15 N2 0.1(3) . . . . ?
C21 Se2 C15 C14 -179.2(4) . . . . ?
C21 C16 C17 C18 -0.2(7) . . . . ?
C16 C17 C18 C19 1.7(8) . . . . ?
C17 C18 C19 C20 -0.2(7) . . . . ?
C17 C16 C21 C20 -2.9(7) . . . . ?
C17 C16 C21 Se2 179.2(4) . . . . ?
C15 Se2 C21 C16 176.5(4) . . . . ?
C15 Se2 C21 C20 -1.5(3) . . . . ?
C16 C21 C20 C19 4.4(7) . . . . ?
Se2 C21 C20 C19 -177.3(3) . . . . ?
C16 C21 C20 N2 -175.5(4) . . . . ?
Se2 C21 C20 N2 2.7(5) . . . . ?
C18 C19 C20 C21 -2.8(7) . . . . ?
C18 C19 C20 N2 177.2(4) . . . . ?
C15 N2 C20 C21 -2.8(6) . . . . ?
C28 N2 C20 C21 176.3(4) . . . . ?
C15 N2 C20 C19 177.2(4) . . . . ?
C28 N2 C20 C19 -3.7(7) . . . . ?
C2 N1 C22 C23 -92.5(5) . . . . ?
C7 N1 C22 C23 89.2(5) . . . . ?
N1 C22 C23 C24 -173.1(4) . . . . ?
C22 C23 C24 C25 175.1(4) . . . . ?
C23 C24 C25 C26 67.3(6) . . . . ?
C24 C25 C26 C27 64.8(6) . . . . ?
C15 N2 C28 C29 -91.4(5) . . . . ?
C20 N2 C28 C29 89.5(5) . . . . ?
N2 C28 C29 C30 168.7(4) . . . . ?
C28 C29 C30 C31 -82.8(5) . . . . ?
C29 C30 C31 C32 -179.8(4) . . . . ?
C30 C31 C32 C33 -175.1(4) . . . . ?
